data_4033634
loop_
_publ_author_name
'Wu, Wanqing'
'Chen, Yang'
'Li, Meng'
'Hu, Weigao'
'Lin, Xuemin'

_publ_section_title
;
 Access to Polysubstituted (Furyl)methylthioethers via a Base-Promoted S-H
 Insertion Reaction of Conjugated Enynones.
;
_journal_name_full 'The Journal of organic chemistry'
_journal_paper_doi 10.1021/acs.joc.9b02053
_journal_year 2019
_chemical_absolute_configuration unk
_chemical_formula_moiety 'C24 H28 O2 S'
_chemical_formula_sum 'C24 H28 O2 S'
_chemical_formula_weight 380.52
_space_group_crystal_system orthorhombic
_space_group_IT_number 19
_space_group_name_Hall 'P 2ac 2ab'
_space_group_name_H-M_alt 'P 21 21 21'
_symmetry_space_group_name_Hall 'P 2ac 2ab'
_symmetry_space_group_name_H-M 'P 21 21 21'
_atom_sites_solution_hydrogens geom
_atom_sites_solution_primary dual
_audit_creation_date 2018-05-23
_audit_creation_method
;
Olex2 1.2
(compiled 2018.05.18 svn.r3508 for OlexSys, GUI svn.r5497)
;
_cell_angle_alpha 90
_cell_angle_beta 90
_cell_angle_gamma 90
_cell_formula_units_Z 4
_cell_length_a 7.7019(5)
_cell_length_b 10.3698(7)
_cell_length_c 25.1234(14)
_cell_measurement_reflns_used 4080
_cell_measurement_temperature 100.00(10)
_cell_measurement_theta_max 28.3270
_cell_measurement_theta_min 3.0530
_cell_volume 2006.5(2)
_computing_cell_refinement 'CrysAlisPro 1.171.38.43f (Rigaku OD, 2015)'
_computing_data_collection 'CrysAlisPro 1.171.38.43f (Rigaku OD, 2015)'
_computing_data_reduction 'CrysAlisPro 1.171.38.43f (Rigaku OD, 2015)'
_computing_molecular_graphics 'Olex2 (Dolomanov et al., 2009)'
_computing_publication_material 'Olex2 (Dolomanov et al., 2009)'
_computing_structure_refinement 'ShelXL (Sheldrick, 2015)'
_computing_structure_solution 'ShelXT (Sheldrick, 2015)'
_diffrn_ambient_environment N~2~
_diffrn_ambient_temperature 100.00(10)
_diffrn_detector 'CCD plate'
_diffrn_detector_area_resol_mean 5.2684
_diffrn_detector_type AtlasS2
_diffrn_measured_fraction_theta_full 0.995
_diffrn_measured_fraction_theta_max 0.897
_diffrn_measurement_details
;
List of Runs (angles in degrees, time in seconds):

  # Type    Start    End  Width  t~exp~   \w     \q     \k     \f   Frames
--------------------------------------------------------------------------
  1  \w    -58.00  38.00   1.00    2.00    --   11.74 -57.00  30.00   96
  2  \w    -15.00  72.00   1.00    2.00    --   11.74  77.00 -60.00   87
  3  \w     38.00  64.00   1.00    2.00    --   11.74 178.00   0.00   26
  4  \w    -12.00  -1.00   1.00    2.00    --   11.74  57.00-180.00   11
;
_diffrn_measurement_device 'four-circle diffractometer'
_diffrn_measurement_device_type 'SuperNova, Dual, Cu at zero, AtlasS2'
_diffrn_measurement_method '\w scans'
_diffrn_orient_matrix_type 'CrysAlisPro convention (1999,Acta A55,543-557)'
_diffrn_orient_matrix_UB_11 -0.0160849000
_diffrn_orient_matrix_UB_12 0.0495226000
_diffrn_orient_matrix_UB_13 0.0188801000
_diffrn_orient_matrix_UB_21 -0.0021672000
_diffrn_orient_matrix_UB_22 -0.0466210000
_diffrn_orient_matrix_UB_23 0.0206386000
_diffrn_orient_matrix_UB_31 0.0906613000
_diffrn_orient_matrix_UB_32 0.0075613000
_diffrn_orient_matrix_UB_33 0.0038151000
_diffrn_radiation_monochromator mirror
_diffrn_radiation_probe x-ray
_diffrn_radiation_type MoK\a
_diffrn_radiation_wavelength 0.71073
_diffrn_reflns_av_R_equivalents 0.0410
_diffrn_reflns_av_unetI/netI 0.0593
_diffrn_reflns_Laue_measured_fraction_full 0.995
_diffrn_reflns_Laue_measured_fraction_max 0.897
_diffrn_reflns_limit_h_max 9
_diffrn_reflns_limit_h_min -10
_diffrn_reflns_limit_k_max 13
_diffrn_reflns_limit_k_min -12
_diffrn_reflns_limit_l_max 33
_diffrn_reflns_limit_l_min -33
_diffrn_reflns_number 11893
_diffrn_reflns_point_group_measured_fraction_full 0.989
_diffrn_reflns_point_group_measured_fraction_max 0.839
_diffrn_reflns_theta_full 25.242
_diffrn_reflns_theta_max 29.521
_diffrn_reflns_theta_min 2.125
_diffrn_source 'micro-focus sealed X-ray tube'
_diffrn_source_type 'SuperNova (Mo) X-ray Source'
_exptl_absorpt_coefficient_mu 0.178
_exptl_absorpt_correction_T_max 1.00000
_exptl_absorpt_correction_T_min 0.48396
_exptl_absorpt_correction_type multi-scan
_exptl_absorpt_process_details
;
CrysAlisPro 1.171.38.43f (Rigaku Oxford Diffraction, 2015)
Empirical absorption correction using spherical harmonics,
 implemented in SCALE3 ABSPACK scaling algorithm.
;
_exptl_crystal_colour colourless
_exptl_crystal_colour_primary colourless
_exptl_crystal_density_diffrn 1.260
_exptl_crystal_description block
_exptl_crystal_F_000 816
_exptl_crystal_size_max 0.13
_exptl_crystal_size_mid 0.12
_exptl_crystal_size_min 0.11
_refine_diff_density_max 0.464
_refine_diff_density_min -0.256
_refine_diff_density_rms 0.052
_refine_ls_abs_structure_details
;
 Flack x determined using 1434 quotients [(I+)-(I-)]/[(I+)+(I-)]
 (Parsons, Flack and Wagner, Acta Cryst. B69 (2013) 249-259).
;
_refine_ls_abs_structure_Flack 0.45(4)
_refine_ls_extinction_method none
_refine_ls_goodness_of_fit_ref 1.028
_refine_ls_hydrogen_treatment constr
_refine_ls_matrix_type full
_refine_ls_number_parameters 246
_refine_ls_number_reflns 4700
_refine_ls_number_restraints 0
_refine_ls_restrained_S_all 1.028
_refine_ls_R_factor_all 0.0527
_refine_ls_R_factor_gt 0.0445
_refine_ls_shift/su_max 0.001
_refine_ls_shift/su_mean 0.000
_refine_ls_structure_factor_coef Fsqd
_refine_ls_weighting_details 'w=1/[\s^2^(Fo^2^)+(0.0462P)^2^+0.1670P] where P=(Fo^2^+2Fc^2^)/3'
_refine_ls_weighting_scheme calc
_refine_ls_wR_factor_gt 0.0940
_refine_ls_wR_factor_ref 0.0988
_reflns_Friedel_coverage 0.643
_reflns_Friedel_fraction_full 0.980
_reflns_Friedel_fraction_max 0.762
_reflns_number_gt 4193
_reflns_number_total 4700
_reflns_threshold_expression 'I > 2\s(I)'
_cod_data_source_file jo9b02053_si_002.cif
_cod_data_source_block cy-01
_cod_database_code 4033634
_shelx_shelxl_version_number 2018/3
_shelx_space_group_comment
;
The symmetry employed for this shelxl refinement is uniquely defined
by the following loop, which should always be used as a source of
symmetry information in preference to the above space-group names.
They are only intended as comments.
;
_reflns_odcompleteness_completeness 99.37
_reflns_odcompleteness_iscentric 1
_reflns_odcompleteness_theta 26.32
_olex2_refinement_description
;
1. Fixed Uiso
 At 1.2 times of:
  All C(H) groups, All C(H,H) groups
 At 1.5 times of:
  All C(H,H,H) groups
2.a Ternary CH refined with riding coordinates:
 C10(H10), C7(H7), C16(H16), C12(H12)
2.b Secondary CH2 refined with riding coordinates:
 C9(H9A,H9B), C14(H14A,H14B), C13(H13A,H13B), C15(H15A,H15B), C11(H11A,H11B),
 C17(H17A,H17B)
2.c Aromatic/amide H refined with riding coordinates:
 C19(H19), C2(H2), C6(H6), C5(H5), C4(H4), C3(H3)
2.d Idealised Me refined as rotating group:
 C24(H24A,H24B,H24C), C22(H22A,H22B,H22C)
;
_olex2_submission_special_instructions 'No special instructions were received'
_oxdiff_exptl_absorpt_empirical_details
;
Empirical correction (ABSPACK) includes:
- Absorption correction using spherical harmonics
- Frame scaling
- Detector area scaling
;
_oxdiff_exptl_absorpt_empirical_full_max 1.904
_oxdiff_exptl_absorpt_empirical_full_min 0.462

loop_
_space_group_symop_operation_xyz
'x, y, z'
'-x+1/2, -y, z+1/2'
'-x, y+1/2, -z+1/2'
'x+1/2, -y+1/2, -z'

loop_
_atom_site_label
_atom_site_type_symbol
_atom_site_fract_x
_atom_site_fract_y
_atom_site_fract_z
_atom_site_U_iso_or_equiv
_atom_site_adp_type
_atom_site_occupancy
_atom_site_site_symmetry_order
_atom_site_calc_flag
_atom_site_refinement_flags_posn
S1 S 0.57339(9) 0.42382(6) 0.31480(2) 0.01697(15) Uani 1 1 d .
O1 O 0.6754(2) 0.20739(17) 0.44452(7) 0.0183(4) Uani 1 1 d .
O2 O 0.2543(3) 0.0057(2) 0.50989(8) 0.0275(5) Uani 1 1 d .
C20 C 0.4021(3) 0.1398(2) 0.44950(9) 0.0164(5) Uani 1 1 d .
C1 C 0.8351(4) 0.2601(2) 0.33749(10) 0.0164(5) Uani 1 1 d .
C19 C 0.4202(4) 0.2223(2) 0.40328(9) 0.0162(5) Uani 1 1 d .
H19 H 0.333484 0.244506 0.379198 0.019 Uiso 1 1 calc R
C18 C 0.5867(4) 0.2604(2) 0.40207(9) 0.0154(5) Uani 1 1 d .
C2 C 0.8094(4) 0.1308(3) 0.32702(10) 0.0194(6) Uani 1 1 d .
H2 H 0.707478 0.091181 0.338228 0.023 Uiso 1 1 calc R
C10 C 0.6157(4) 0.7974(3) 0.37455(11) 0.0236(6) Uani 1 1 d .
H10 H 0.717454 0.851447 0.381686 0.028 Uiso 1 1 calc R
C9 C 0.6751(4) 0.6638(2) 0.35487(10) 0.0202(6) Uani 1 1 d .
H9A H 0.743121 0.673042 0.322593 0.024 Uiso 1 1 calc R
H9B H 0.747417 0.623058 0.381657 0.024 Uiso 1 1 calc R
C21 C 0.5608(4) 0.1345(2) 0.47260(10) 0.0171(5) Uani 1 1 d .
C8 C 0.5161(3) 0.5803(3) 0.34393(10) 0.0166(5) Uani 1 1 d .
C6 C 0.9879(3) 0.3177(3) 0.31972(10) 0.0199(6) Uani 1 1 d .
H6 H 1.006768 0.404927 0.326062 0.024 Uiso 1 1 calc R
C23 C 0.2473(4) 0.0723(3) 0.46958(10) 0.0186(5) Uani 1 1 d .
C14 C 0.4036(4) 0.6446(3) 0.30101(10) 0.0206(6) Uani 1 1 d .
H14A H 0.470062 0.653998 0.268443 0.025 Uiso 1 1 calc R
H14B H 0.303272 0.591130 0.293472 0.025 Uiso 1 1 calc R
C5 C 1.1111(4) 0.2472(3) 0.29294(10) 0.0257(7) Uani 1 1 d .
H5 H 1.212395 0.287139 0.281397 0.031 Uiso 1 1 calc R
C7 C 0.6983(3) 0.3405(2) 0.36597(9) 0.0158(5) Uani 1 1 d .
H7 H 0.757954 0.405382 0.387636 0.019 Uiso 1 1 calc R
C13 C 0.4084(4) 0.5655(3) 0.39490(10) 0.0208(6) Uani 1 1 d .
H13A H 0.306905 0.512805 0.387772 0.025 Uiso 1 1 calc R
H13B H 0.477048 0.522878 0.422065 0.025 Uiso 1 1 calc R
C4 C 1.0859(4) 0.1168(3) 0.28292(10) 0.0263(7) Uani 1 1 d .
H4 H 1.169948 0.069153 0.265037 0.032 Uiso 1 1 calc R
C16 C 0.3443(4) 0.7771(3) 0.32054(11) 0.0249(6) Uani 1 1 d .
H16 H 0.272544 0.817981 0.293093 0.030 Uiso 1 1 calc R
C15 C 0.5023(4) 0.8617(3) 0.33183(11) 0.0261(7) Uani 1 1 d .
H15A H 0.464666 0.945857 0.344086 0.031 Uiso 1 1 calc R
H15B H 0.569048 0.873272 0.299449 0.031 Uiso 1 1 calc R
C11 C 0.5103(4) 0.7806(3) 0.42579(11) 0.0298(7) Uani 1 1 d .
H11A H 0.581453 0.739560 0.452769 0.036 Uiso 1 1 calc R
H11B H 0.474582 0.864347 0.439089 0.036 Uiso 1 1 calc R
C12 C 0.3517(4) 0.6985(3) 0.41464(11) 0.0274(7) Uani 1 1 d .
H12 H 0.284124 0.688772 0.447441 0.033 Uiso 1 1 calc R
C24 C 0.0815(4) 0.0868(3) 0.43910(11) 0.0260(6) Uani 1 1 d .
H24A H 0.003655 0.018158 0.448495 0.039 Uiso 1 1 calc GR
H24B H 0.105580 0.083236 0.401636 0.039 Uiso 1 1 calc GR
H24C H 0.029035 0.168140 0.447624 0.039 Uiso 1 1 calc GR
C3 C 0.9339(4) 0.0588(3) 0.29994(10) 0.0241(6) Uani 1 1 d .
H3 H 0.914915 -0.028285 0.293298 0.029 Uiso 1 1 calc R
C17 C 0.2379(4) 0.7624(3) 0.37169(12) 0.0297(7) Uani 1 1 d .
H17A H 0.136239 0.709682 0.364900 0.036 Uiso 1 1 calc R
H17B H 0.199159 0.846413 0.383878 0.036 Uiso 1 1 calc R
C22 C 0.6316(4) 0.0667(3) 0.51978(11) 0.0268(7) Uani 1 1 d .
H22A H 0.614088 -0.024425 0.515887 0.040 Uiso 1 1 calc GR
H22B H 0.572999 0.096395 0.551215 0.040 Uiso 1 1 calc GR
H22C H 0.753532 0.084413 0.522822 0.040 Uiso 1 1 calc GR

loop_
_atom_site_aniso_label
_atom_site_aniso_U_11
_atom_site_aniso_U_22
_atom_site_aniso_U_33
_atom_site_aniso_U_23
_atom_site_aniso_U_13
_atom_site_aniso_U_12
S1 0.0204(3) 0.0161(3) 0.0144(3) -0.0001(2) -0.0006(3) 0.0006(3)
O1 0.0163(10) 0.0196(10) 0.0189(9) 0.0025(7) -0.0031(7) -0.0003(8)
O2 0.0304(12) 0.0268(11) 0.0253(10) 0.0071(8) 0.0047(9) -0.0021(10)
C20 0.0185(14) 0.0147(13) 0.0161(12) -0.0004(10) 0.0001(10) 0.0016(11)
C1 0.0166(14) 0.0183(14) 0.0143(11) 0.0004(10) -0.0015(10) 0.0012(11)
C19 0.0156(13) 0.0172(13) 0.0158(12) -0.0011(10) -0.0021(11) 0.0056(11)
C18 0.0185(14) 0.0151(13) 0.0127(11) 0.0004(9) 0.0006(10) 0.0041(12)
C2 0.0189(14) 0.0209(14) 0.0182(13) 0.0000(10) 0.0008(10) -0.0006(11)
C10 0.0304(17) 0.0155(14) 0.0249(14) -0.0015(11) -0.0004(12) -0.0050(12)
C9 0.0230(15) 0.0182(14) 0.0194(13) 0.0000(10) 0.0006(11) -0.0016(12)
C21 0.0201(14) 0.0135(13) 0.0176(12) 0.0002(10) 0.0015(11) 0.0011(11)
C8 0.0192(13) 0.0134(13) 0.0170(12) 0.0008(10) 0.0002(10) 0.0030(11)
C6 0.0199(14) 0.0204(14) 0.0193(13) 0.0021(10) -0.0016(11) -0.0044(11)
C23 0.0199(14) 0.0153(13) 0.0205(13) -0.0009(11) 0.0035(11) 0.0027(12)
C14 0.0222(15) 0.0194(14) 0.0203(13) 0.0020(10) -0.0012(11) -0.0005(12)
C5 0.0176(16) 0.0376(18) 0.0220(14) 0.0074(12) 0.0034(11) -0.0011(13)
C7 0.0175(14) 0.0153(13) 0.0145(12) 0.0002(10) -0.0002(10) -0.0004(11)
C13 0.0241(15) 0.0167(13) 0.0217(13) 0.0036(11) 0.0036(11) -0.0007(13)
C4 0.0259(16) 0.0326(17) 0.0204(13) -0.0004(11) 0.0008(13) 0.0099(14)
C16 0.0266(16) 0.0197(15) 0.0283(15) 0.0057(12) -0.0030(12) 0.0039(12)
C15 0.0332(17) 0.0166(14) 0.0284(15) 0.0034(11) 0.0039(13) -0.0005(13)
C11 0.045(2) 0.0186(15) 0.0255(15) -0.0053(12) -0.0008(14) 0.0019(14)
C12 0.0376(18) 0.0179(15) 0.0269(15) 0.0010(12) 0.0152(13) 0.0038(13)
C24 0.0197(14) 0.0250(15) 0.0332(15) 0.0019(12) 0.0018(13) -0.0003(14)
C3 0.0269(16) 0.0238(15) 0.0217(13) -0.0039(11) -0.0007(12) 0.0019(13)
C17 0.0276(18) 0.0203(16) 0.0413(17) 0.0012(13) 0.0097(14) 0.0048(13)
C22 0.0298(17) 0.0282(16) 0.0224(14) 0.0063(12) -0.0073(12) -0.0028(14)

loop_
_atom_type_symbol
_atom_type_description
_atom_type_scat_dispersion_real
_atom_type_scat_dispersion_imag
_atom_type_scat_source
C C 0.0033 0.0016 'International Tables Vol C Tables 4.2.6.8 and 6.1.1.4'
H H 0.0000 0.0000 'International Tables Vol C Tables 4.2.6.8 and 6.1.1.4'
O O 0.0106 0.0060 'International Tables Vol C Tables 4.2.6.8 and 6.1.1.4'
S S 0.1246 0.1234 'International Tables Vol C Tables 4.2.6.8 and 6.1.1.4'

loop_
_geom_angle_atom_site_label_1
_geom_angle_atom_site_label_2
_geom_angle_atom_site_label_3
_geom_angle
C7 S1 C8 105.38(12)
C21 O1 C18 107.5(2)
C19 C20 C23 129.3(2)
C21 C20 C19 106.3(2)
C21 C20 C23 124.4(2)
C2 C1 C6 118.4(3)
C2 C1 C7 121.5(2)
C6 C1 C7 120.1(2)
C18 C19 C20 106.5(2)
O1 C18 C7 113.8(2)
C19 C18 O1 109.8(2)
C19 C18 C7 136.4(2)
C1 C2 C3 121.0(3)
C15 C10 C9 109.6(2)
C11 C10 C9 108.9(2)
C11 C10 C15 109.6(3)
C8 C9 C10 109.2(2)
O1 C21 C22 116.1(2)
C20 C21 O1 109.9(2)
C20 C21 C22 134.0(3)
C9 C8 S1 112.37(18)
C9 C8 C14 109.5(2)
C9 C8 C13 109.9(2)
C14 C8 S1 103.87(17)
C13 C8 S1 111.99(19)
C13 C8 C14 109.0(2)
C5 C6 C1 120.8(3)
O2 C23 C20 121.0(2)
O2 C23 C24 121.1(2)
C20 C23 C24 117.9(2)
C16 C14 C8 109.5(2)
C6 C5 C4 120.7(3)
C1 C7 S1 107.05(16)
C18 C7 S1 112.70(19)
C18 C7 C1 112.2(2)
C12 C13 C8 109.5(2)
C3 C4 C5 119.0(3)
C14 C16 C17 109.9(2)
C15 C16 C14 109.7(2)
C15 C16 C17 109.1(2)
C16 C15 C10 109.5(2)
C12 C11 C10 109.6(2)
C13 C12 C17 108.9(2)
C11 C12 C13 109.7(3)
C11 C12 C17 110.3(2)
C4 C3 C2 120.0(3)
C16 C17 C12 109.0(2)

loop_
_geom_bond_atom_site_label_1
_geom_bond_atom_site_label_2
_geom_bond_distance
S1 C8 1.834(3)
S1 C7 1.824(2)
O1 C18 1.381(3)
O1 C21 1.360(3)
O2 C23 1.227(3)
C20 C19 1.449(3)
C20 C21 1.354(4)
C20 C23 1.471(4)
C1 C2 1.381(4)
C1 C6 1.393(4)
C1 C7 1.522(3)
C19 C18 1.342(4)
C18 C7 1.501(3)
C2 C3 1.393(4)
C10 C9 1.541(4)
C10 C15 1.536(4)
C10 C11 1.532(4)
C9 C8 1.525(4)
C21 C22 1.482(4)
C8 C14 1.535(3)
C8 C13 1.534(3)
C6 C5 1.374(4)
C23 C24 1.496(4)
C14 C16 1.529(4)
C5 C4 1.389(4)
C13 C12 1.530(4)
C4 C3 1.384(4)
C16 C15 1.526(4)
C16 C17 1.532(4)
C11 C12 1.515(4)
C12 C17 1.540(4)
